data_2015295
loop_
_publ_author_name
'Takagi, Rie'
'Johnsson, Mats'

_publ_section_title
;
 Sr~2~Cu~2~TeO~6~Br~2~: honeycomb layers of copper(II) ions
;
_journal_coeditor_code FA3009
_journal_issue 5
_journal_name_full 'Acta Crystallographica Section C'
_journal_page_first i38
_journal_page_last i40
_journal_paper_doi 10.1107/S0108270106013047
_journal_volume 62
_journal_year 2006
_chemical_formula_iupac 'Sr2 Cu2 Te O6 Br2'
_chemical_formula_moiety 'Br2 Cu2 O6 Te, 2Sr'
_chemical_formula_sum 'Br2 Cu2 O6 Sr2 Te'
_chemical_formula_weight 685.74
_chemical_name_systematic
;
distrontium dicopper(II) tellurium(VI) hexaoxide dibromide
;
_space_group_IT_number 14
_symmetry_cell_setting monoclinic
_symmetry_space_group_name_Hall '-P 2ybc'
_symmetry_space_group_name_H-M 'P 1 21/c 1'
_atom_sites_solution_primary direct
_atom_sites_solution_secondary difmap
_audit_creation_method SHELXL-97
_cell_angle_alpha 90.00
_cell_angle_beta 94.92(3)
_cell_angle_gamma 90.00
_cell_formula_units_Z 2
_cell_length_a 9.422(3)
_cell_length_b 5.1788(17)
_cell_length_c 9.388(3)
_cell_measurement_reflns_used 1006
_cell_measurement_temperature 291(2)
_cell_measurement_theta_max 28.15
_cell_measurement_theta_min 1.9
_cell_volume 456.4(3)
_computing_cell_refinement 'CELL in IPDS'
_computing_data_collection 'EXPOSE in IPDS (Stoe & Cie, 1997)'
_computing_data_reduction 'INTEGRATE in IPDS'
_computing_molecular_graphics 'DIAMOND (Brandenburg, 2001)'
_computing_publication_material SHELXL97
_computing_structure_refinement 'SHELXL97 (Sheldrick, 1997)'
_computing_structure_solution 'SHELXS97 (Sheldrick, 1997)'
_diffrn_ambient_temperature 291(2)
_diffrn_detector_area_resol_mean 6.7
_diffrn_measured_fraction_theta_full 0.998
_diffrn_measured_fraction_theta_max 0.998
_diffrn_measurement_device_type 'Stoe IPDS'
_diffrn_measurement_method \f
_diffrn_radiation_monochromator graphite
_diffrn_radiation_source 'fine-focus sealed tube'
_diffrn_radiation_type MoK\a
_diffrn_radiation_wavelength 0.71073
_diffrn_reflns_av_R_equivalents 0.1126
_diffrn_reflns_av_sigmaI/netI 0.1029
_diffrn_reflns_limit_h_max 12
_diffrn_reflns_limit_h_min -12
_diffrn_reflns_limit_k_max 6
_diffrn_reflns_limit_k_min -6
_diffrn_reflns_limit_l_max 12
_diffrn_reflns_limit_l_min -12
_diffrn_reflns_number 4112
_diffrn_reflns_theta_full 27.95
_diffrn_reflns_theta_max 27.95
_diffrn_reflns_theta_min 4.34
_diffrn_standards_decay_% 0
_diffrn_standards_interval_count 0
_diffrn_standards_interval_time 0
_diffrn_standards_number 0
_exptl_absorpt_coefficient_mu 28.096
_exptl_absorpt_correction_T_max 0.1352
_exptl_absorpt_correction_T_min 0.0451
_exptl_absorpt_correction_type numerical
_exptl_absorpt_process_details
;
[X-RED (Stoe & Cie, 2001) and X-SHAPE (Stoe & Cie, 1999)]
;
_exptl_crystal_colour green
_exptl_crystal_density_diffrn 4.990
_exptl_crystal_density_method 'not measured'
_exptl_crystal_description plate
_exptl_crystal_F_000 608
_exptl_crystal_size_max 0.07
_exptl_crystal_size_mid 0.06
_exptl_crystal_size_min 0.02
_refine_diff_density_max 3.793
_refine_diff_density_min -1.449
_refine_ls_extinction_method none
_refine_ls_goodness_of_fit_ref 0.883
_refine_ls_hydrogen_treatment undef
_refine_ls_matrix_type full
_refine_ls_number_parameters 61
_refine_ls_number_reflns 1099
_refine_ls_number_restraints 0
_refine_ls_restrained_S_all 0.883
_refine_ls_R_factor_all 0.0974
_refine_ls_R_factor_gt 0.0497
_refine_ls_shift/su_max 0.000
_refine_ls_shift/su_mean 0.000
_refine_ls_structure_factor_coef Fsqd
_refine_ls_weighting_details 'calc w=1/[\s^2^(Fo^2^)+(0.0659P)^2^] where P=(Fo^2^+2Fc^2^)/3'
_refine_ls_weighting_scheme calc
_refine_ls_wR_factor_gt 0.1109
_refine_ls_wR_factor_ref 0.1263
_reflns_number_gt 629
_reflns_number_total 1099
_reflns_threshold_expression I>2\s(I)
_cod_data_source_file fa3009.cif
_cod_data_source_block I
_cod_original_sg_symbol_H-M 'P 21/c'
_cod_database_code 2015295

loop_
_symmetry_equiv_pos_as_xyz
'x, y, z'
'-x, y+1/2, -z+1/2'
'-x, -y, -z'
'x, -y-1/2, z-1/2'

loop_
_atom_site_type_symbol
_atom_site_label
_atom_site_fract_x
_atom_site_fract_y
_atom_site_fract_z
_atom_site_U_iso_or_equiv
_atom_site_adp_type
_atom_site_calc_flag
_atom_site_refinement_flags
_atom_site_occupancy
Te Te1 0.0000 0.0000 0.5000 0.0145(3) Uani d S 1
Sr Sr1 -0.27752(15) 0.3978(3) 0.31832(16) 0.0224(3) Uani d . 1
Br Br1 -0.38759(17) 0.8884(3) 0.16320(18) 0.0271(4) Uani d . 1
Cu Cu1 0.08010(18) 0.4855(4) 0.36478(15) 0.0163(4) Uani d . 1
O O1 0.0354(11) 0.6641(17) 0.1857(10) 0.0148(19) Uani d . 1
O O2 0.1142(10) 0.2992(19) 0.5465(9) 0.016(2) Uani d . 1
O O3 0.1624(11) -0.1847(18) 0.4423(10) 0.017(2) Uani d . 1

loop_
_atom_site_aniso_label
_atom_site_aniso_U_11
_atom_site_aniso_U_22
_atom_site_aniso_U_33
_atom_site_aniso_U_12
_atom_site_aniso_U_13
_atom_site_aniso_U_23
Te1 0.0202(6) 0.0120(6) 0.0112(5) -0.0012(5) 0.0009(4) -0.0001(5)
Sr1 0.0230(7) 0.0189(7) 0.0243(7) 0.0014(6) -0.0030(5) -0.0015(6)
Br1 0.0248(8) 0.0237(8) 0.0331(8) -0.0006(7) 0.0033(6) 0.0024(7)
Cu1 0.0241(9) 0.0129(8) 0.0117(7) 0.0002(8) 0.0005(6) 0.0003(7)
O1 0.025(5) 0.010(5) 0.010(4) -0.003(4) 0.006(4) 0.002(3)
O2 0.025(5) 0.013(4) 0.009(4) -0.004(4) -0.005(4) -0.005(3)
O3 0.024(5) 0.009(5) 0.019(5) 0.005(4) 0.006(4) 0.003(4)

loop_
_atom_type_symbol
_atom_type_description
_atom_type_scat_dispersion_real
_atom_type_scat_dispersion_imag
_atom_type_scat_source
Te Te -0.5308 1.6751 'International Tables Vol C Tables 4.2.6.8 and 6.1.1.4'
Sr Sr -1.5307 3.2498 'International Tables Vol C Tables 4.2.6.8 and 6.1.1.4'
Br Br -0.2901 2.4595 'International Tables Vol C Tables 4.2.6.8 and 6.1.1.4'
Cu Cu 0.3201 1.2651 'International Tables Vol C Tables 4.2.6.8 and 6.1.1.4'
O O 0.0106 0.0060 'International Tables Vol C Tables 4.2.6.8 and 6.1.1.4'

loop_
_geom_angle_atom_site_label_1
_geom_angle_atom_site_label_2
_geom_angle_atom_site_label_3
_geom_angle_site_symmetry_1
_geom_angle_site_symmetry_3
_geom_angle
_geom_angle_publ_flag
O2 Te1 O3 3_556 . 88.8(4) ?
O2 Te1 O3 . . 91.2(4) ?
O2 Te1 O1 . 4_566 95.7(4) ?
O3 Te1 O1 . 4_566 87.5(4) ?
O2 Te1 O1 3_556 2_545 95.7(4) ?
O2 Te1 O1 . 2_545 84.3(4) ?
O3 Te1 O1 . 2_545 92.5(4) ?
O2 Sr1 O1 3_566 2_545 78.1(3) ?
O2 Sr1 O3 3_566 3_556 68.7(3) ?
O1 Sr1 O3 2_545 3_556 61.3(3) ?
O2 Sr1 O3 3_566 2 106.0(3) ?
O1 Sr1 O3 2_545 2 60.4(3) ?
O3 Sr1 O3 3_556 2 121.2(3) ?
O2 Sr1 Br1 3_566 . 83.6(2) ?
O1 Sr1 Br1 2_545 . 130.1(2) ?
O3 Sr1 Br1 3_556 . 147.7(2) ?
O3 Sr1 Br1 2 . 81.5(2) ?
O2 Sr1 Br1 3_566 1_545 159.4(2) ?
O1 Sr1 Br1 2_545 1_545 81.8(2) ?
O3 Sr1 Br1 3_556 1_545 97.9(2) ?
O3 Sr1 Br1 2 1_545 66.6(2) ?
Br1 Sr1 Br1 . 1_545 112.99(7) ?
O2 Sr1 Br1 3_566 2_445 124.0(2) ?
O1 Sr1 Br1 2_545 2_445 151.1(2) ?
O3 Sr1 Br1 3_556 2_445 106.5(2) ?
O3 Sr1 Br1 2 2_445 120.5(2) ?
Br1 Sr1 Br1 . 2_445 75.01(6) ?
Br1 Sr1 Br1 1_545 2_445 73.90(6) ?
O2 Sr1 Br1 3_566 4_576 64.2(2) ?
O1 Sr1 Br1 2_545 4_576 118.2(2) ?
O3 Sr1 Br1 3_556 4_576 60.1(2) ?
O3 Sr1 Br1 2 4_576 169.5(2) ?
Br1 Sr1 Br1 . 4_576 93.42(5) ?
Br1 Sr1 Br1 1_545 4_576 123.83(7) ?
Br1 Sr1 Br1 2_445 4_576 66.27(6) ?
O1 Cu1 O2 . . 176.8(4) ?
O1 Cu1 O3 . 1_565 87.5(4) ?
O2 Cu1 O3 . 1_565 94.3(4) ?
O1 Cu1 O1 . 2_545 96.7(2) ?
O2 Cu1 O1 . 2_545 81.0(4) ?
O3 Cu1 O1 1_565 2_545 168.0(4) ?
O1 Cu1 O2 . 3_566 87.9(4) ?
O2 Cu1 O2 . 3_566 90.0(4) ?
O3 Cu1 O2 1_565 3_566 75.8(4) ?
O1 Cu1 O2 2_545 3_566 93.1(4) ?
Cu1 O1 Cu1 . 2 132.1(5) yes
Cu1 O2 Cu1 . 3_566 90.0(4) yes
Cu1 Cu1 Cu1 3_566 2_545 108.59(9) ?
Cu1 Cu1 Cu1 3_566 2 104.39(9) ?
Cu1 Cu1 Cu1 2_545 2 91.49(7) ?

loop_
_geom_bond_atom_site_label_1
_geom_bond_atom_site_label_2
_geom_bond_site_symmetry_2
_geom_bond_distance
_geom_bond_publ_flag
Te1 O2 . 1.915(9) yes
Te1 O3 . 1.922(9) yes
Te1 O1 2_545 1.943(9) yes
Te1 Cu1 . 2.9439(19) ?
Te1 Cu1 3_566 3.0734(19) ?
Te1 Sr1 . 3.6367(17) ?
Sr1 O2 3_566 2.471(9) yes
Sr1 O1 2_545 2.586(10) yes
Sr1 O3 3_556 2.651(10) yes
Sr1 O3 2 2.793(10) yes
Sr1 Br1 . 3.064(2) yes
Sr1 Br1 1_545 3.146(2) yes
Sr1 Br1 2_445 3.175(2) yes
Sr1 Cu1 . 3.391(2) ?
Sr1 Cu1 2_545 3.395(2) ?
Sr1 Cu1 3_566 3.425(2) ?
Sr1 Br1 4_576 3.655(2) yes
Cu1 O1 . 1.933(9) yes
Cu1 O2 . 1.962(9) yes
Cu1 O3 1_565 1.988(10) yes
Cu1 O1 2_545 2.022(10) yes
Cu1 O2 3_566 2.355(10) yes
Cu1 Br1 2_545 2.974(2) ?
Cu1 Cu1 3_566 3.067(3) yes
Cu1 Te1 1_565 3.0734(19) ?
Cu1 Sr1 2 3.395(2) ?
Cu1 Sr1 3_566 3.425(2) ?
Cu1 Cu1 2 3.615(2) yes
